data_1549855
loop_
_publ_author_name
'Williams, Thomas J.'
'Buffet, Jean-Charles'
'Turner, Zo\"e R.'
'O'Hare, Dermot'

_publ_section_title
;
 Group 4 permethylindenyl constrained geometry complexes for ethylene
 polymerisation catalysis
;
_journal_issue 21
_journal_name_full 'Catalysis Science &amp; Technology'
_journal_page_first 5454
_journal_paper_doi 10.1039/C8CY01374H
_journal_volume 8
_journal_year 2018
_chemical_formula_moiety 'C21 H33 Cl2 N Si Ti'
_chemical_formula_sum 'C21 H33 Cl2 N Si Ti'
_chemical_formula_weight 446.37
_space_group_crystal_system triclinic
_space_group_IT_number 2
_space_group_name_Hall '-P 1'
_space_group_name_H-M_alt 'P -1'
_symmetry_space_group_name_Hall '-P 1'
_symmetry_space_group_name_H-M 'P -1'
_atom_sites_solution_hydrogens geom
_audit_creation_method SHELXL-2014
_audit_update_record
;
2018-06-06 deposited with the CCDC.
2018-08-24 downloaded from the CCDC.
;
_cell_angle_alpha 71.395(5)
_cell_angle_beta 78.040(5)
_cell_angle_gamma 70.734(6)
_cell_formula_units_Z 2
_cell_length_a 8.2680(6)
_cell_length_b 11.8794(7)
_cell_length_c 12.9943(7)
_cell_measurement_reflns_used 4852
_cell_measurement_temperature 150(2)
_cell_measurement_theta_max 75.8810
_cell_measurement_theta_min 3.5890
_cell_volume 1134.41(13)
_computing_cell_refinement
;
CrysAlisPro, Agilent Technologies,
Version 1.171.35.21 (release 20-01-2012 CrysAlis171 .NET)
(compiled Jan 23 2012,18:06:46)
;
_computing_data_collection
;
CrysAlisPro, Agilent Technologies,
Version 1.171.35.21 (release 20-01-2012 CrysAlis171 .NET)
(compiled Jan 23 2012,18:06:46)
;
_computing_data_reduction
;
CrysAlisPro, Agilent Technologies,
Version 1.171.35.21 (release 20-01-2012 CrysAlis171 .NET)
(compiled Jan 23 2012,18:06:46)
;
_computing_molecular_graphics
;
Burnett, M. N.; Johnson, C. K. 
ORTEP-III Report ORNL-6895. 
Oak Ridge National Laboratory, Tennessee, USA 1996.
;
_computing_structure_refinement 'SHELXL-2014 (Sheldrick, 2014)'
_computing_structure_solution
;
Superflip
Palatinus, L.; Chapuis, G. J. Appl. Cryst. 2007, 40, 786-790.
;
_diffrn_ambient_environment N~2~
_diffrn_ambient_temperature 150(2)
_diffrn_detector 'CCD plate'
_diffrn_detector_area_resol_mean 10.4102
_diffrn_detector_type Atlas
_diffrn_measured_fraction_theta_full 0.965
_diffrn_measured_fraction_theta_max 0.957
_diffrn_measurement_device 'four-circle diffractometer'
_diffrn_measurement_device_type 'SuperNova, Dual, Cu at zero, Atlas'
_diffrn_radiation_monochromator mirror
_diffrn_radiation_probe x-ray
_diffrn_radiation_type 'Cu K\a'
_diffrn_radiation_wavelength 1.54184
_diffrn_reflns_av_R_equivalents 0.0297
_diffrn_reflns_av_unetI/netI 0.0379
_diffrn_reflns_Laue_measured_fraction_full 0.965
_diffrn_reflns_Laue_measured_fraction_max 0.957
_diffrn_reflns_limit_h_max 10
_diffrn_reflns_limit_h_min -9
_diffrn_reflns_limit_k_max 13
_diffrn_reflns_limit_k_min -14
_diffrn_reflns_limit_l_max 16
_diffrn_reflns_limit_l_min -15
_diffrn_reflns_number 9522
_diffrn_reflns_point_group_measured_fraction_full 0.965
_diffrn_reflns_point_group_measured_fraction_max 0.957
_diffrn_reflns_theta_full 67.684
_diffrn_reflns_theta_max 74.466
_diffrn_reflns_theta_min 3.613
_diffrn_source 'micro-focus sealed X-ray tube'
_diffrn_source_type 'SuperNova (Cu) X-ray Source'
_exptl_absorpt_coefficient_mu 5.894
_exptl_absorpt_correction_T_max 1.00000
_exptl_absorpt_correction_T_min 0.77127
_exptl_absorpt_correction_type multi-scan
_exptl_absorpt_process_details
;
CrysAlisPro 1.171.38.41 (Rigaku Oxford Diffraction, 2015)
Empirical absorption correction using spherical harmonics,
 implemented in SCALE3 ABSPACK scaling algorithm.
;
_exptl_crystal_colour orange
_exptl_crystal_density_diffrn 1.307
_exptl_crystal_description shard
_exptl_crystal_F_000 472
_exptl_crystal_size_max 0.157
_exptl_crystal_size_mid 0.084
_exptl_crystal_size_min 0.060
_refine_diff_density_max 0.462
_refine_diff_density_min -0.451
_refine_diff_density_rms 0.075
_refine_ls_extinction_method none
_refine_ls_goodness_of_fit_ref 1.174
_refine_ls_hydrogen_treatment constr
_refine_ls_matrix_type full
_refine_ls_number_parameters 246
_refine_ls_number_reflns 4437
_refine_ls_number_restraints 0
_refine_ls_restrained_S_all 1.174
_refine_ls_R_factor_all 0.0464
_refine_ls_R_factor_gt 0.0368
_refine_ls_shift/su_max 0.001
_refine_ls_shift/su_mean 0.000
_refine_ls_structure_factor_coef Fsqd
_refine_ls_weighting_details 'w=1/[\s^2^(Fo^2^)+(0.0522P)^2^+1.0427P] where P=(Fo^2^+2Fc^2^)/3'
_refine_ls_weighting_scheme calc
_refine_ls_wR_factor_gt 0.1195
_refine_ls_wR_factor_ref 0.1286
_reflns_Friedel_coverage 0.000
_reflns_number_gt 3763
_reflns_number_total 4437
_reflns_threshold_expression 'I > 2\s(I)'
_cod_data_source_file c8cy01374h2.cif
_cod_data_source_block 025ZRT16
_cod_depositor_comments 'Adding full bibliography for 1549855--1549857.cif.'
_cod_database_code 1549855
_shelx_space_group_comment
;
The symmetry employed for this shelxl refinement is uniquely defined
by the following loop, which should always be used as a source of
symmetry information in preference to the above space-group names.
They are only intended as comments.
;
_shelx_estimated_absorpt_t_min 0.458
_shelx_estimated_absorpt_t_max 0.719
_shelxl_version_number 2014-3

loop_
_space_group_symop_operation_xyz
'x, y, z'
'-x, -y, -z'

loop_
_atom_site_label
_atom_site_type_symbol
_atom_site_fract_x
_atom_site_fract_y
_atom_site_fract_z
_atom_site_U_iso_or_equiv
_atom_site_adp_type
_atom_site_occupancy
_atom_site_site_symmetry_order
_atom_site_calc_flag
_atom_site_refinement_flags_posn
_atom_site_refinement_flags_adp
C1 C 0.9966(4) 0.7311(3) 0.3339(2) 0.0283(6) Uani 1 1 d . .
C2 C 0.8740(4) 0.7034(3) 0.4284(2) 0.0331(6) Uani 1 1 d . .
C3 C 0.8220(4) 0.6017(3) 0.4287(2) 0.0343(6) Uani 1 1 d . .
C4 C 0.9087(4) 0.4629(3) 0.2937(3) 0.0355(7) Uani 1 1 d . .
C5 C 1.0247(4) 0.4387(3) 0.2050(3) 0.0338(6) Uani 1 1 d . .
C6 C 1.1537(4) 0.5027(3) 0.1597(2) 0.0312(6) Uani 1 1 d . .
C7 C 1.1607(4) 0.5969(3) 0.1978(2) 0.0285(6) Uani 1 1 d . .
C8 C 1.0318(4) 0.6324(2) 0.2820(2) 0.0270(5) Uani 1 1 d . .
C9 C 0.9158(4) 0.5584(3) 0.3352(2) 0.0312(6) Uani 1 1 d . .
C10 C 0.8036(5) 0.7740(4) 0.5137(3) 0.0451(8) Uani 1 1 d . .
H10A H 0.6801 0.8147 0.5095 0.068 Uiso 1 1 calc R U
H10B H 0.8639 0.8366 0.5006 0.068 Uiso 1 1 calc R U
H10C H 0.8211 0.7165 0.5864 0.068 Uiso 1 1 calc R U
C11 C 0.7023(5) 0.5445(4) 0.5187(3) 0.0479(9) Uani 1 1 d . .
H11A H 0.6763 0.5839 0.5783 0.072 Uiso 1 1 calc R U
H11B H 0.7575 0.4556 0.5462 0.072 Uiso 1 1 calc R U
H11C H 0.5950 0.5568 0.4902 0.072 Uiso 1 1 calc R U
C12 C 0.7745(5) 0.3940(4) 0.3442(4) 0.0590(11) Uani 1 1 d . .
H12A H 0.7755 0.3421 0.2986 0.088 Uiso 1 1 calc R U
H12B H 0.6603 0.4537 0.3492 0.088 Uiso 1 1 calc R U
H12C H 0.8007 0.3417 0.4175 0.088 Uiso 1 1 calc R U
C13 C 1.0242(6) 0.3390(4) 0.1558(4) 0.0561(10) Uani 1 1 d . .
H13A H 0.9232 0.3090 0.1890 0.084 Uiso 1 1 calc R U
H13B H 1.1295 0.2701 0.1696 0.084 Uiso 1 1 calc R U
H13C H 1.0197 0.3736 0.0768 0.084 Uiso 1 1 calc R U
C14 C 1.2879(5) 0.4638(3) 0.0696(3) 0.0447(8) Uani 1 1 d . .
H14A H 1.3446 0.5290 0.0327 0.067 Uiso 1 1 calc R U
H14B H 1.2321 0.4502 0.0168 0.067 Uiso 1 1 calc R U
H14C H 1.3739 0.3869 0.1010 0.067 Uiso 1 1 calc R U
C15 C 1.3131(4) 0.6490(3) 0.1632(3) 0.0365(7) Uani 1 1 d . .
H15A H 1.4201 0.5810 0.1649 0.055 Uiso 1 1 calc R U
H15B H 1.3124 0.6957 0.2133 0.055 Uiso 1 1 calc R U
H15C H 1.3058 0.7041 0.0888 0.055 Uiso 1 1 calc R U
C16 C 1.0199(5) 0.9796(3) 0.3628(3) 0.0471(8) Uani 1 1 d . .
H16A H 1.0658 1.0488 0.3191 0.071 Uiso 1 1 calc R U
H16B H 1.1025 0.9206 0.4129 0.071 Uiso 1 1 calc R U
H16C H 0.9104 1.0112 0.4048 0.071 Uiso 1 1 calc R U
C17 C 1.1224(4) 0.9388(3) 0.1392(3) 0.0390(7) Uani 1 1 d . .
H17A H 1.1004 0.9039 0.0863 0.059 Uiso 1 1 calc R U
H17B H 1.2438 0.9038 0.1523 0.059 Uiso 1 1 calc R U
H17C H 1.0961 1.0290 0.1102 0.059 Uiso 1 1 calc R U
C18 C 0.6416(4) 1.0569(3) 0.2091(3) 0.0344(6) Uani 1 1 d . .
C19 C 0.5247(5) 1.0897(3) 0.3095(3) 0.0492(9) Uani 1 1 d . .
H19A H 0.4648 1.0262 0.3463 0.074 Uiso 1 1 calc R U
H19B H 0.4397 1.1704 0.2866 0.074 Uiso 1 1 calc R U
H19C H 0.5947 1.0936 0.3599 0.074 Uiso 1 1 calc R U
C20 C 0.7361(5) 1.1553(3) 0.1548(3) 0.0449(8) Uani 1 1 d . .
H20A H 0.8079 1.1556 0.2060 0.067 Uiso 1 1 calc R U
H20B H 0.6519 1.2368 0.1344 0.067 Uiso 1 1 calc R U
H20C H 0.8094 1.1367 0.0892 0.067 Uiso 1 1 calc R U
C21 C 0.5346(4) 1.0543(3) 0.1285(3) 0.0408(7) Uani 1 1 d . .
H21A H 0.6111 1.0306 0.0657 0.061 Uiso 1 1 calc R U
H21B H 0.4546 1.1368 0.1035 0.061 Uiso 1 1 calc R U
H21C H 0.4692 0.9941 0.1641 0.061 Uiso 1 1 calc R U
N1 N 0.7684(3) 0.9330(2) 0.2472(2) 0.0296(5) Uani 1 1 d . .
Si1 Si 0.98323(10) 0.90007(7) 0.26992(7) 0.03007(19) Uani 1 1 d . .
Cl1 Cl 0.46641(9) 0.78241(8) 0.34974(7) 0.0435(2) Uani 1 1 d . .
Cl2 Cl 0.74366(11) 0.74923(7) 0.10350(6) 0.0429(2) Uani 1 1 d . .
Ti1 Ti 0.74151(6) 0.77288(5) 0.27013(4) 0.02662(14) Uani 1 1 d . .

loop_
_atom_site_aniso_label
_atom_site_aniso_U_11
_atom_site_aniso_U_22
_atom_site_aniso_U_33
_atom_site_aniso_U_23
_atom_site_aniso_U_13
_atom_site_aniso_U_12
C1 0.0219(13) 0.0360(14) 0.0282(13) -0.0137(11) -0.0043(10) -0.0041(10)
C2 0.0260(14) 0.0461(16) 0.0234(13) -0.0125(12) -0.0038(11) -0.0016(12)
C3 0.0250(14) 0.0416(16) 0.0274(14) -0.0033(12) -0.0006(11) -0.0054(11)
C4 0.0279(15) 0.0308(14) 0.0451(17) -0.0067(12) 0.0001(13) -0.0106(11)
C5 0.0310(15) 0.0298(14) 0.0422(16) -0.0117(12) -0.0049(12) -0.0083(11)
C6 0.0266(14) 0.0316(14) 0.0332(14) -0.0116(11) 0.0009(11) -0.0054(11)
C7 0.0229(13) 0.0308(13) 0.0307(14) -0.0101(11) 0.0017(11) -0.0075(10)
C8 0.0224(13) 0.0300(13) 0.0278(13) -0.0087(11) -0.0012(10) -0.0066(10)
C9 0.0222(13) 0.0336(14) 0.0319(14) -0.0059(11) 0.0008(11) -0.0055(11)
C10 0.0405(19) 0.061(2) 0.0299(15) -0.0214(15) -0.0006(13) -0.0028(15)
C11 0.0358(18) 0.058(2) 0.0360(17) -0.0032(15) 0.0094(14) -0.0119(15)
C12 0.049(2) 0.055(2) 0.077(3) -0.021(2) 0.016(2) -0.0319(18)
C13 0.055(2) 0.050(2) 0.077(3) -0.036(2) 0.007(2) -0.0236(18)
C14 0.0414(19) 0.0428(17) 0.051(2) -0.0265(15) 0.0118(15) -0.0108(14)
C15 0.0265(15) 0.0405(16) 0.0450(17) -0.0179(13) 0.0054(12) -0.0123(12)
C16 0.047(2) 0.0513(19) 0.055(2) -0.0318(17) -0.0149(16) -0.0076(15)
C17 0.0312(16) 0.0379(16) 0.0489(18) -0.0138(14) 0.0010(13) -0.0125(12)
C18 0.0313(15) 0.0329(14) 0.0390(16) -0.0164(12) -0.0048(12) -0.0022(12)
C19 0.044(2) 0.0491(19) 0.0476(19) -0.0261(16) -0.0023(16) 0.0061(15)
C20 0.045(2) 0.0328(16) 0.057(2) -0.0116(14) -0.0127(16) -0.0069(13)
C21 0.0369(17) 0.0401(16) 0.0436(18) -0.0124(14) -0.0142(14) -0.0020(13)
N1 0.0269(12) 0.0339(12) 0.0306(12) -0.0157(10) -0.0031(9) -0.0055(9)
Si1 0.0269(4) 0.0339(4) 0.0348(4) -0.0177(3) -0.0041(3) -0.0071(3)
Cl1 0.0233(4) 0.0540(5) 0.0457(4) -0.0083(3) 0.0004(3) -0.0089(3)
Cl2 0.0526(5) 0.0424(4) 0.0364(4) -0.0199(3) -0.0123(3) -0.0039(3)
Ti1 0.0218(3) 0.0319(3) 0.0266(3) -0.01131(19) -0.00039(18) -0.00651(18)

loop_
_atom_type_symbol
_atom_type_description
_atom_type_scat_dispersion_real
_atom_type_scat_dispersion_imag
_atom_type_scat_source
C C 0.0181 0.0091 'International Tables Vol C Tables 4.2.6.8 and 6.1.1.4'
H H 0.0000 0.0000 'International Tables Vol C Tables 4.2.6.8 and 6.1.1.4'
N N 0.0311 0.0180 'International Tables Vol C Tables 4.2.6.8 and 6.1.1.4'
Si Si 0.2541 0.3302 'International Tables Vol C Tables 4.2.6.8 and 6.1.1.4'
Cl Cl 0.3639 0.7018 'International Tables Vol C Tables 4.2.6.8 and 6.1.1.4'
Ti Ti 0.2191 1.8069 'International Tables Vol C Tables 4.2.6.8 and 6.1.1.4'

loop_
_geom_angle_atom_site_label_1
_geom_angle_atom_site_label_2
_geom_angle_atom_site_label_3
_geom_angle
C2 C1 C8 105.1(2)
C2 C1 Si1 116.3(2)
C8 C1 Si1 129.5(2)
C2 C1 Ti1 73.37(17)
C8 C1 Ti1 78.19(17)
Si1 C1 Ti1 87.01(11)
C3 C2 C1 110.3(3)
C3 C2 C10 123.4(3)
C1 C2 C10 126.2(3)
C3 C2 Ti1 76.49(18)
C1 C2 Ti1 69.91(16)
C10 C2 Ti1 118.6(2)
C2 C3 C9 107.8(3)
C2 C3 C11 124.0(3)
C9 C3 C11 128.0(3)
C2 C3 Ti1 68.93(17)
C9 C3 Ti1 74.01(16)
C11 C3 Ti1 126.9(2)
C5 C4 C9 117.7(3)
C5 C4 C12 121.9(3)
C9 C4 C12 120.4(3)
C4 C5 C6 121.2(3)
C4 C5 C13 120.7(3)
C6 C5 C13 118.0(3)
C7 C6 C5 121.8(3)
C7 C6 C14 119.4(3)
C5 C6 C14 118.8(3)
C6 C7 C8 118.2(3)
C6 C7 C15 121.2(3)
C8 C7 C15 120.1(3)
C7 C8 C9 119.3(3)
C7 C8 C1 131.7(3)
C9 C8 C1 108.9(2)
C7 C8 Ti1 130.0(2)
C9 C8 Ti1 73.44(16)
C1 C8 Ti1 66.00(15)
C4 C9 C8 121.0(3)
C4 C9 C3 131.7(3)
C8 C9 C3 107.2(3)
C4 C9 Ti1 121.5(2)
C8 C9 Ti1 72.32(16)
C3 C9 Ti1 71.45(16)
N1 C18 C21 111.0(2)
N1 C18 C20 110.0(3)
C21 C18 C20 109.2(3)
N1 C18 C19 107.9(3)
C21 C18 C19 110.2(3)
C20 C18 C19 108.5(3)
C18 N1 Si1 128.5(2)
C18 N1 Ti1 128.1(2)
Si1 N1 Ti1 103.26(12)
N1 Si1 C17 111.24(14)
N1 Si1 C16 115.97(14)
C17 Si1 C16 106.95(17)
N1 Si1 C1 91.00(12)
C17 Si1 C1 116.84(13)
C16 Si1 C1 114.55(16)
N1 Si1 Ti1 40.29(8)
C17 Si1 Ti1 116.08(11)
C16 Si1 Ti1 136.17(13)
C1 Si1 Ti1 52.05(9)
N1 Ti1 Cl2 107.24(8)
N1 Ti1 C1 76.33(11)
Cl2 Ti1 C1 118.97(7)
N1 Ti1 Cl1 106.20(8)
Cl2 Ti1 Cl1 103.98(4)
C1 Ti1 Cl1 134.40(8)
N1 Ti1 C2 89.46(11)
Cl2 Ti1 C2 147.07(8)
C1 Ti1 C2 36.71(10)
Cl1 Ti1 C2 97.96(8)
N1 Ti1 C3 123.87(12)
Cl2 Ti1 C3 123.54(9)
C1 Ti1 C3 59.91(11)
Cl1 Ti1 C3 84.64(8)
C2 Ti1 C3 34.58(12)
N1 Ti1 C8 104.86(10)
Cl2 Ti1 C8 89.92(7)
C1 Ti1 C8 35.81(10)
Cl1 Ti1 C8 140.10(7)
C2 Ti1 C8 57.94(10)
C3 Ti1 C8 57.18(9)
N1 Ti1 C9 135.87(11)
Cl2 Ti1 C9 92.05(8)
C1 Ti1 C9 59.68(10)
Cl1 Ti1 C9 106.95(7)
C2 Ti1 C9 57.81(11)
C3 Ti1 C9 34.54(10)
C8 Ti1 C9 34.24(9)
N1 Ti1 Si1 36.45(8)
Cl2 Ti1 Si1 112.56(3)
C1 Ti1 Si1 40.94(7)
Cl1 Ti1 Si1 133.52(3)
C2 Ti1 Si1 65.30(9)
C3 Ti1 Si1 97.53(8)
C8 Ti1 Si1 68.97(7)
C9 Ti1 Si1 99.60(8)

loop_
_geom_bond_atom_site_label_1
_geom_bond_atom_site_label_2
_geom_bond_distance
C1 C2 1.445(4)
C1 C8 1.454(4)
C1 Si1 1.886(3)
C1 Ti1 2.270(3)
C2 C3 1.409(5)
C2 C10 1.508(4)
C2 Ti1 2.316(3)
C3 C9 1.444(4)
C3 C11 1.506(4)
C3 Ti1 2.413(3)
C4 C5 1.379(4)
C4 C9 1.425(5)
C4 C12 1.512(4)
C5 C6 1.433(4)
C5 C13 1.516(4)
C6 C7 1.380(4)
C6 C14 1.511(4)
C7 C8 1.423(4)
C7 C15 1.508(4)
C8 C9 1.437(4)
C8 Ti1 2.432(3)
C9 Ti1 2.447(3)
C16 Si1 1.873(3)
C17 Si1 1.860(3)
C18 N1 1.497(4)
C18 C21 1.517(5)
C18 C20 1.525(5)
C18 C19 1.530(4)
N1 Si1 1.755(3)
N1 Ti1 1.910(2)
Si1 Ti1 2.8749(10)
Cl1 Ti1 2.2773(9)
Cl2 Ti1 2.2664(9)

loop_
_geom_torsion_atom_site_label_1
_geom_torsion_atom_site_label_2
_geom_torsion_atom_site_label_3
_geom_torsion_atom_site_label_4
_geom_torsion
C8 C1 C2 C3 -6.0(3)
Si1 C1 C2 C3 144.4(2)
Ti1 C1 C2 C3 66.4(2)
C8 C1 C2 C10 176.2(3)
Si1 C1 C2 C10 -33.4(4)
Ti1 C1 C2 C10 -111.4(3)
C8 C1 C2 Ti1 -72.42(19)
Si1 C1 C2 Ti1 77.96(17)
C1 C2 C3 C9 2.0(3)
C10 C2 C3 C9 179.9(3)
Ti1 C2 C3 C9 64.3(2)
C1 C2 C3 C11 176.7(3)
C10 C2 C3 C11 -5.5(5)
Ti1 C2 C3 C11 -121.1(3)
C1 C2 C3 Ti1 -62.3(2)
C10 C2 C3 Ti1 115.6(3)
C9 C4 C5 C6 3.2(5)
C12 C4 C5 C6 -178.5(3)
C9 C4 C5 C13 -179.6(3)
C12 C4 C5 C13 -1.3(5)
C4 C5 C6 C7 -4.4(5)
C13 C5 C6 C7 178.3(3)
C4 C5 C6 C14 174.2(3)
C13 C5 C6 C14 -3.1(5)
C5 C6 C7 C8 -2.0(5)
C14 C6 C7 C8 179.4(3)
C5 C6 C7 C15 169.7(3)
C14 C6 C7 C15 -8.9(5)
C6 C7 C8 C9 9.1(4)
C15 C7 C8 C9 -162.7(3)
C6 C7 C8 C1 -175.4(3)
C15 C7 C8 C1 12.8(5)
C6 C7 C8 Ti1 -83.4(3)
C15 C7 C8 Ti1 104.9(3)
C2 C1 C8 C7 -168.0(3)
Si1 C1 C8 C7 47.0(5)
Ti1 C1 C8 C7 123.0(3)
C2 C1 C8 C9 7.8(3)
Si1 C1 C8 C9 -137.2(2)
Ti1 C1 C8 C9 -61.2(2)
C2 C1 C8 Ti1 68.94(19)
Si1 C1 C8 Ti1 -76.0(2)
C5 C4 C9 C8 4.1(5)
C12 C4 C9 C8 -174.2(3)
C5 C4 C9 C3 -176.0(3)
C12 C4 C9 C3 5.7(5)
C5 C4 C9 Ti1 91.4(3)
C12 C4 C9 Ti1 -86.9(4)
C7 C8 C9 C4 -10.4(4)
C1 C8 C9 C4 173.2(3)
Ti1 C8 C9 C4 116.6(3)
C7 C8 C9 C3 169.7(3)
C1 C8 C9 C3 -6.7(3)
Ti1 C8 C9 C3 -63.3(2)
C7 C8 C9 Ti1 -127.0(3)
C1 C8 C9 Ti1 56.6(2)
C2 C3 C9 C4 -177.0(3)
C11 C3 C9 C4 8.6(6)
Ti1 C3 C9 C4 -116.0(3)
C2 C3 C9 C8 2.9(3)
C11 C3 C9 C8 -171.5(3)
Ti1 C3 C9 C8 63.9(2)
C2 C3 C9 Ti1 -61.0(2)
C11 C3 C9 Ti1 124.6(3)
C21 C18 N1 Si1 139.9(2)
C20 C18 N1 Si1 18.9(4)
C19 C18 N1 Si1 -99.2(3)
C21 C18 N1 Ti1 -33.9(4)
C20 C18 N1 Ti1 -154.9(2)
C19 C18 N1 Ti1 86.9(3)
C18 N1 Si1 C17 -69.3(3)
Ti1 N1 Si1 C17 105.72(15)
C18 N1 Si1 C16 53.2(3)
Ti1 N1 Si1 C16 -131.78(16)
C18 N1 Si1 C1 171.3(2)
Ti1 N1 Si1 C1 -13.70(13)
C18 N1 Si1 Ti1 -175.0(3)
C2 C1 Si1 N1 -58.6(2)
C8 C1 Si1 N1 83.2(3)
Ti1 C1 Si1 N1 11.20(10)
C2 C1 Si1 C17 -173.1(2)
C8 C1 Si1 C17 -31.3(3)
Ti1 C1 Si1 C17 -103.31(15)
C2 C1 Si1 C16 60.7(3)
C8 C1 Si1 C16 -157.5(3)
Ti1 C1 Si1 C16 130.51(15)
C2 C1 Si1 Ti1 -69.8(2)
C8 C1 Si1 Ti1 72.0(3)
